data_1008448
loop_
_publ_author_name
'Karpinski, J'
'Kaldis, E'
'Rusiecki, S'
'Jilek, E'
'Fischer, P'
'Bordet, P'
'Chaillout, C'
'Chenavas, J'
'Hodeau, J L'
'Marezio, M'

_publ_section_title
;
Two New Bulk Superconducting Phases in the Y-Ba-Cu-O System: Y Ba~2~
Cu~3.5~ O~7+x~ (T~c~ 40K) and Y Ba~2~ Cu~4~ O~8+x~ (T~c~ 80K)
;
_journal_coden_ASTM JCOMAH
_journal_name_full 'Journal of the Less-Common Metals'
_journal_page_first 129
_journal_page_last 137
_journal_paper_doi 10.1016/0022-5088(89)90262-2
_journal_volume 150
_journal_year 1989
_chemical_formula_structural 'Y Ba2 Cu4 O8.06'
_chemical_formula_sum 'Ba2 Cu4 O8.06 Y'
_chemical_name_systematic 'Yttrium barium copper oxide (1/2/4/8.1)'
_space_group_IT_number 65
_symmetry_cell_setting orthorhombic
_symmetry_Int_Tables_number 65
_symmetry_space_group_name_Hall '-A 2 2'
_symmetry_space_group_name_H-M 'A m m m'
_cell_angle_alpha 90
_cell_angle_beta 90
_cell_angle_gamma 90
_cell_formula_units_Z 2
_cell_length_a 3.8415(3)
_cell_length_b 3.8707(3)
_cell_length_c 27.240(2)
_cell_volume 405.0
_refine_ls_R_factor_all 0.068
_cod_database_code 1008448

loop_
_symmetry_equiv_pos_as_xyz
x,y,z
x,-y,-z
-x,-y,z
-x,y,-z
-x,-y,-z
-x,y,z
x,y,-z
x,-y,z
x,1/2+y,1/2+z
x,1/2-y,1/2-z
-x,1/2-y,1/2+z
-x,1/2+y,1/2-z
-x,1/2-y,1/2-z
-x,1/2+y,1/2+z
x,1/2+y,1/2-z
x,1/2-y,1/2+z

loop_
_atom_site_label
_atom_site_type_symbol
_atom_site_symmetry_multiplicity
_atom_site_Wyckoff_symbol
_atom_site_fract_x
_atom_site_fract_y
_atom_site_fract_z
_atom_site_occupancy
_atom_site_attached_hydrogens
_atom_site_calc_flag
Y1 Y3+ 2 c 0.5 0.5 0. 1. 0 d
Ba1 Ba2+ 4 j 0.5 0.5 0.1356(1) 1. 0 d
Cu1 Cu2+ 4 i 0. 0. 0.2127(1) 1. 0 d
Cu2 Cu2+ 4 i 0. 0. 0.0614(1) 1. 0 d
O1 O2- 4 i 0. 0. 0.1454(1) 1. 0 d
O2 O2- 4 l 0.5 0. 0.0524(1) 1. 0 d
O3 O2- 4 l 0. 0.5 0.0528(1) 1. 0 d
O4 O2- 4 l 0. 0.5 0.2187(1) 0.996(8) 0 d
O5 O2- 4 l 0.5 0. 0.254(5) 0.032(6) 0 d

loop_
_atom_type_symbol
_atom_type_oxidation_number
Y3+ 3.000
Ba2+ 2.000
Cu2+ 2.280
O2- -2.000
